data_7039802
loop_
_publ_author_name
'Zhang, Chao'
'Liu, Zhong-Yi'
'Liu, Ning'
'Zhao, Hong'
'Yang, En-Cui'
'Zhao, Xiao-Jun'

_publ_section_title
;
 Different magnetic responses observed in Co, Co and Co-based MOFs.
;
_journal_issue 29
_journal_name_full 'Dalton transactions (Cambridge, England : 2003)'
_journal_page_first 11864
_journal_page_last 11875
_journal_paper_doi 10.1039/c6dt01587e
_journal_volume 45
_journal_year 2016
_chemical_formula_moiety '0.5(C40 H36 Co10 N16 O36 S4), 1.5(O)'
_chemical_formula_sum 'C20 H21 Co5 N8 O19.5 S2'
_chemical_formula_weight 1044.22
_chemical_name_systematic
;
 ? 
;
_space_group_crystal_system monoclinic
_space_group_IT_number 13
_space_group_name_Hall '-P 2yc'
_space_group_name_H-M_alt 'P 1 2/c 1'
_symmetry_space_group_name_Hall '-P 2yc'
_symmetry_space_group_name_H-M 'P 1 2/c 1'
_atom_sites_solution_hydrogens mixed
_atom_sites_solution_primary direct
_audit_creation_date 2016-05-10
_audit_creation_method
;
Olex2 1.2-beta
(compiled 2016.02.19 svn.r3266 for OlexSys, GUI svn.r5155)
;
_audit_update_record
;
2016-06-02 deposited with the CCDC.
2016-06-21 downloaded from the CCDC.
;
_cell_angle_alpha 90
_cell_angle_beta 115.225(2)
_cell_angle_gamma 90
_cell_formula_units_Z 2
_cell_length_a 12.8439(17)
_cell_length_b 9.3329(13)
_cell_length_c 14.231(2)
_cell_measurement_reflns_used 2483
_cell_measurement_temperature 296(2)
_cell_measurement_theta_max 27.83
_cell_measurement_theta_min 2.69
_cell_volume 1543.2(4)
_computing_cell_refinement 'Bruker SMART'
_computing_data_collection 'Bruker SMART'
_computing_data_reduction 'Bruker SAINT'
_computing_molecular_graphics 'Olex2 (Dolomanov et al., 2009)'
_computing_publication_material 'Olex2 (Dolomanov et al., 2009)'
_computing_structure_refinement 'ShelXL (Sheldrick, 2015)'
_computing_structure_solution 'ShelXS (Sheldrick, 2008)'
_diffrn_ambient_temperature 296.15
_diffrn_measured_fraction_theta_full 1.000
_diffrn_measured_fraction_theta_max 1.000
_diffrn_measurement_device_type 'CCD area detector'
_diffrn_measurement_method 'phi and omega scans'
_diffrn_radiation_monochromator graphite
_diffrn_radiation_type MoK\a
_diffrn_radiation_wavelength 0.71073
_diffrn_reflns_av_R_equivalents 0.0379
_diffrn_reflns_av_unetI/netI 0.0477
_diffrn_reflns_Laue_measured_fraction_full 1.000
_diffrn_reflns_Laue_measured_fraction_max 1.000
_diffrn_reflns_limit_h_max 12
_diffrn_reflns_limit_h_min -15
_diffrn_reflns_limit_k_max 11
_diffrn_reflns_limit_k_min -11
_diffrn_reflns_limit_l_max 16
_diffrn_reflns_limit_l_min -16
_diffrn_reflns_number 7832
_diffrn_reflns_point_group_measured_fraction_full 1.000
_diffrn_reflns_point_group_measured_fraction_max 1.000
_diffrn_reflns_theta_full 25.010
_diffrn_reflns_theta_max 25.010
_diffrn_reflns_theta_min 1.753
_exptl_absorpt_coefficient_mu 2.870
_exptl_absorpt_correction_T_max 0.7457
_exptl_absorpt_correction_T_min 0.6773
_exptl_absorpt_correction_type multi-scan
_exptl_absorpt_process_details
;
SADABS-2012/1 (Bruker,2012) was used for absorption correction.
wR2(int) was 0.0553 before and 0.0326 after correction.
The Ratio of minimum to maximum transmission is 0.9083.
The \l/2 correction factor is 0.0015.
;
_exptl_crystal_colour violet
_exptl_crystal_colour_primary violet
_exptl_crystal_density_diffrn 2.247
_exptl_crystal_description block
_exptl_crystal_F_000 1040
_exptl_crystal_size_max 0.18
_exptl_crystal_size_mid 0.17
_exptl_crystal_size_min 0.14
_refine_diff_density_max 0.661
_refine_diff_density_min -0.558
_refine_diff_density_rms 0.098
_refine_ls_extinction_method none
_refine_ls_goodness_of_fit_ref 1.010
_refine_ls_hydrogen_treatment constr
_refine_ls_matrix_type full
_refine_ls_number_parameters 253
_refine_ls_number_reflns 2727
_refine_ls_number_restraints 12
_refine_ls_restrained_S_all 1.014
_refine_ls_R_factor_all 0.0498
_refine_ls_R_factor_gt 0.0333
_refine_ls_shift/su_max 0.001
_refine_ls_shift/su_mean 0.000
_refine_ls_structure_factor_coef Fsqd
_refine_ls_weighting_details 'w=1/[\s^2^(Fo^2^)+(0.0445P)^2^] where P=(Fo^2^+2Fc^2^)/3'
_refine_ls_weighting_scheme calc
_refine_ls_wR_factor_gt 0.0789
_refine_ls_wR_factor_ref 0.0846
_reflns_Friedel_coverage 0.000
_reflns_number_gt 2103
_reflns_number_total 2727
_reflns_threshold_expression 'I > 2\s(I)'
_cod_data_source_file c6dt01587e2.cif
_cod_data_source_block 1
_cod_depositor_comments 'Adding full bibliography for 7039802--7039805.cif.'
_cod_original_formula_sum 'C20 H21 Co5 N8 O19.50 S2'
_cod_database_code 7039802
_shelx_space_group_comment
;
The symmetry employed for this shelxl refinement is uniquely defined
by the following loop, which should always be used as a source of
symmetry information in preference to the above space-group names.
They are only intended as comments.
;
_shelx_estimated_absorpt_t_max 0.689
_shelx_estimated_absorpt_t_min 0.626
_olex2_refinement_description
;
1. Fixed Uiso
 At 1.2 times of:
  All C(H) groups, All N(H,H) groups
 At 1.5 times of:
  All O(H) groups, All O(H,H) groups
2. Uiso/Uaniso restraints and constraints
Uanis(O10) \\sim Ueq, Uanis(O10') \\sim Ueq: with sigma of 0.005 and sigma for
terminal atoms of 0.01
Uanis(O10) = Uanis(O10')
3. Others
 Sof(O10')=0.75*(1-FVAR(2))
 Sof(O10)=0.75*FVAR(2)
4.a Riding coordinates:
 O7(H8), O9W(H9WA,H9WB), N4(H4A,H4B)
4.b Aromatic/amide H refined with riding coordinates:
 C2(H2), C5(H5), C7(H7), C8(H8A)
;
_shelx_shelxl_version_number 2014/7
_olex2_submission_special_instructions 'No special instructions were received'

loop_
_space_group_symop_operation_xyz
'x, y, z'
'-x, y, -z+1/2'
'-x, -y, -z'
'x, -y, z-1/2'

loop_
_atom_site_label
_atom_site_type_symbol
_atom_site_fract_x
_atom_site_fract_y
_atom_site_fract_z
_atom_site_U_iso_or_equiv
_atom_site_adp_type
_atom_site_occupancy
_atom_site_site_symmetry_order
_atom_site_calc_flag
_atom_site_refinement_flags_posn
_atom_site_refinement_flags_adp
_atom_site_refinement_flags_occupancy
_atom_site_disorder_assembly
_atom_site_disorder_group
Co1 Co 1.0000 -0.11495(8) 0.7500 0.0163(2) Uani 1 2 d S T P . .
Co2 Co 1.10185(4) 0.39286(6) 1.05908(4) 0.01610(16) Uani 1 1 d . . . . .
Co3 Co 0.81911(5) 0.29666(6) 0.98478(5) 0.02040(17) Uani 1 1 d . . . . .
S1 S 0.77306(9) 0.40326(11) 0.73030(9) 0.0207(3) Uani 1 1 d . . . . .
O1 O 0.8491(2) 0.7873(3) 0.6500(2) 0.0223(7) Uani 1 1 d . . . . .
O2 O 0.8790(2) 0.7290(3) 0.8075(2) 0.0232(7) Uani 1 1 d . . . . .
O3 O 0.2665(2) 0.6400(3) 0.5677(2) 0.0240(7) Uani 1 1 d . . . . .
O4 O 0.3217(2) 0.4159(3) 0.5483(2) 0.0274(7) Uani 1 1 d . . . . .
O5 O 0.8208(2) 0.4223(3) 0.8437(2) 0.0235(7) Uani 1 1 d . . . . .
O6 O 0.8569(3) 0.4352(3) 0.6912(2) 0.0337(8) Uani 1 1 d . . . . .
O7 O 0.7166(3) 0.2656(3) 0.6998(3) 0.0321(8) Uani 1 1 d . . . . .
H8 H 0.9461 0.4873 1.1061 0.048 Uiso 1 1 d R . . . .
O8 O 0.9403(2) 0.4457(3) 1.0512(2) 0.0176(6) Uani 1 1 d . . . . .
O9W O 0.7035(3) 0.1182(3) 0.9379(3) 0.0412(9) Uani 1 1 d . . . . .
H9WA H 0.6305 0.1156 0.9129 0.062 Uiso 1 1 d R . . . .
H9WB H 0.7289 0.0456 0.9772 0.062 Uiso 1 1 d R . . . .
N1 N 1.0340(3) 0.2104(3) 0.9659(3) 0.0173(8) Uani 1 1 d . . . . .
N2 N 0.9230(3) 0.1653(4) 0.9460(3) 0.0185(8) Uani 1 1 d . . . . .
N3 N 0.9858(3) 0.0306(3) 0.8513(3) 0.0177(8) Uani 1 1 d . . . . .
N4 N 1.1796(3) 0.1237(4) 0.9194(3) 0.0336(10) Uani 1 1 d . . . . .
H4A H 1.1709 0.1166 0.8533 0.040 Uiso 1 1 d R . . . .
H4B H 1.2244 0.1979 0.9536 0.040 Uiso 1 1 d R . . . .
C1 C 1.0680(3) 0.1256(4) 0.9099(3) 0.0183(10) Uani 1 1 d . . . . .
C2 C 0.8989(3) 0.0605(4) 0.8783(3) 0.0188(9) Uani 1 1 d . . . . .
H2 H 0.8291 0.0117 0.8515 0.023 Uiso 1 1 calc R . . . .
C3 C 0.6914(3) 0.6795(4) 0.6731(3) 0.0195(9) Uani 1 1 d . . . . .
C4 C 0.6633(3) 0.5351(4) 0.6784(3) 0.0170(9) Uani 1 1 d . . . . .
C5 C 0.5500(3) 0.4953(5) 0.6438(3) 0.0206(10) Uani 1 1 d . . . . .
H5 H 0.5317 0.3991 0.6450 0.025 Uiso 1 1 calc R . . . .
C6 C 0.4630(3) 0.5957(4) 0.6075(3) 0.0203(10) Uani 1 1 d . . . . .
C7 C 0.4907(4) 0.7385(5) 0.6043(4) 0.0376(13) Uani 1 1 d . . . . .
H7 H 0.4329 0.8074 0.5805 0.045 Uiso 1 1 calc R . . . .
C8 C 0.6040(4) 0.7787(5) 0.6361(4) 0.0359(13) Uani 1 1 d . . . . .
H8A H 0.6217 0.8747 0.6326 0.043 Uiso 1 1 calc R . . . .
C9 C 0.8143(3) 0.7305(4) 0.7130(3) 0.0182(10) Uani 1 1 d . . . . .
C10 C 0.3398(3) 0.5477(5) 0.5716(3) 0.0219(10) Uani 1 1 d . . . . .
O10 O 0.5234(13) 0.8967(15) 0.1045(16) 0.075(3) Uani 0.294(7) 1 d . U . A 1
O10' O 0.5295(8) 0.8960(10) 0.1900(10) 0.075(3) Uani 0.456(7) 1 d . U . A 2

loop_
_atom_site_aniso_label
_atom_site_aniso_U_11
_atom_site_aniso_U_22
_atom_site_aniso_U_33
_atom_site_aniso_U_23
_atom_site_aniso_U_13
_atom_site_aniso_U_12
Co1 0.0136(4) 0.0177(4) 0.0170(5) 0.000 0.0061(3) 0.000
Co2 0.0117(3) 0.0185(3) 0.0174(3) 0.0000(3) 0.0055(2) 0.0003(2)
Co3 0.0140(3) 0.0193(3) 0.0292(4) -0.0016(3) 0.0105(3) 0.0012(2)
S1 0.0176(5) 0.0230(6) 0.0212(6) -0.0020(5) 0.0079(5) 0.0011(5)
O1 0.0181(14) 0.0268(17) 0.0214(17) 0.0007(14) 0.0079(13) -0.0089(13)
O2 0.0181(15) 0.0252(17) 0.0218(19) 0.0026(14) 0.0041(14) -0.0046(13)
O3 0.0134(14) 0.0253(17) 0.033(2) 0.0035(15) 0.0098(14) 0.0021(13)
O4 0.0156(14) 0.0268(19) 0.039(2) -0.0057(16) 0.0108(14) -0.0061(13)
O5 0.0252(15) 0.0242(16) 0.0168(17) -0.0013(14) 0.0048(14) -0.0002(13)
O6 0.0299(17) 0.044(2) 0.037(2) 0.0035(17) 0.0234(17) 0.0049(16)
O7 0.0290(17) 0.0233(17) 0.038(2) -0.0065(16) 0.0090(16) -0.0003(14)
O8 0.0148(13) 0.0226(15) 0.0163(16) -0.0020(13) 0.0077(13) 0.0004(12)
O9W 0.0267(17) 0.032(2) 0.059(3) -0.0038(18) 0.0127(18) -0.0055(15)
N1 0.0132(17) 0.0185(19) 0.020(2) -0.0012(16) 0.0073(16) -0.0015(15)
N2 0.0164(17) 0.0171(19) 0.024(2) -0.0006(17) 0.0104(16) -0.0003(15)
N3 0.0204(18) 0.0162(18) 0.019(2) -0.0024(16) 0.0103(16) -0.0001(15)
N4 0.027(2) 0.033(2) 0.045(3) -0.011(2) 0.019(2) -0.0064(18)
C1 0.020(2) 0.014(2) 0.026(3) -0.001(2) 0.016(2) -0.0010(18)
C2 0.017(2) 0.018(2) 0.021(2) 0.000(2) 0.0077(19) 0.0008(18)
C3 0.015(2) 0.023(2) 0.020(2) 0.005(2) 0.0073(19) -0.0013(18)
C4 0.017(2) 0.018(2) 0.015(2) 0.0006(19) 0.0070(19) 0.0003(18)
C5 0.020(2) 0.022(2) 0.020(2) -0.001(2) 0.0088(19) -0.0028(19)
C6 0.013(2) 0.022(2) 0.023(3) 0.000(2) 0.0058(19) -0.0026(18)
C7 0.015(2) 0.028(3) 0.060(4) 0.009(3) 0.007(2) 0.004(2)
C8 0.017(2) 0.023(2) 0.060(4) 0.007(3) 0.009(2) -0.006(2)
C9 0.013(2) 0.016(2) 0.025(3) -0.002(2) 0.007(2) -0.0006(17)
C10 0.017(2) 0.029(3) 0.017(3) 0.004(2) 0.0043(19) -0.001(2)
O10 0.051(4) 0.056(4) 0.097(6) 0.002(5) 0.012(5) -0.002(3)
O10' 0.051(4) 0.056(4) 0.097(6) 0.002(5) 0.012(5) -0.002(3)

loop_
_atom_type_symbol
_atom_type_description
_atom_type_scat_dispersion_real
_atom_type_scat_dispersion_imag
_atom_type_scat_source
C C 0.0033 0.0016 'International Tables Vol C Tables 4.2.6.8 and 6.1.1.4'
H H 0.0000 0.0000 'International Tables Vol C Tables 4.2.6.8 and 6.1.1.4'
N N 0.0061 0.0033 'International Tables Vol C Tables 4.2.6.8 and 6.1.1.4'
O O 0.0106 0.0060 'International Tables Vol C Tables 4.2.6.8 and 6.1.1.4'
Co Co 0.3494 0.9721 'International Tables Vol C Tables 4.2.6.8 and 6.1.1.4'
S S 0.1246 0.1234 'International Tables Vol C Tables 4.2.6.8 and 6.1.1.4'

loop_
_geom_angle_atom_site_label_1
_geom_angle_atom_site_label_2
_geom_angle_atom_site_label_3
_geom_angle
_geom_angle_site_symmetry_1
_geom_angle_site_symmetry_3
O1 Co1 O1 127.55(16) 1_545 2_746
N3 Co1 O1 98.47(12) 2_756 1_545
N3 Co1 O1 116.10(12) 2_756 2_746
N3 Co1 O1 116.10(12) . 1_545
N3 Co1 O1 98.47(12) . 2_746
N3 Co1 N3 96.74(18) . 2_756
O2 Co2 O5 90.50(11) 3_767 3_767
O3 Co2 O2 98.00(11) 4_666 3_767
O3 Co2 O5 84.38(11) 4_666 3_767
O3 Co2 O8 174.80(11) 4_666 .
O3 Co2 N1 93.15(11) 4_666 .
O8 Co2 O2 84.78(10) . 3_767
O8 Co2 O2 162.46(10) 3_767 3_767
O8 Co2 O3 94.75(11) 3_767 4_666
O8 Co2 O5 78.79(11) 3_767 3_767
O8 Co2 O5 91.21(10) . 3_767
O8 Co2 O8 81.64(10) 3_767 .
O8 Co2 N1 101.91(12) 3_767 .
O8 Co2 N1 91.27(11) . .
N1 Co2 O2 89.40(12) . 3_767
N1 Co2 O5 177.49(11) . 3_767
O4 Co3 O1 99.63(11) 2_656 4_566
O4 Co3 O5 81.75(11) 2_656 .
O4 Co3 O9W 85.54(12) 2_656 .
O4 Co3 N2 153.44(14) 2_656 .
O5 Co3 O1 166.22(10) . 4_566
O8 Co3 O1 89.79(10) . 4_566
O8 Co3 O4 99.67(12) . 2_656
O8 Co3 O5 76.49(11) . .
O8 Co3 O9W 170.33(13) . .
O8 Co3 N2 94.47(12) . .
O9W Co3 O1 81.27(12) . 4_566
O9W Co3 O5 112.51(12) . .
N2 Co3 O1 102.80(11) . 4_566
N2 Co3 O5 79.85(11) . .
N2 Co3 O9W 84.01(12) . .
O5 S1 C4 104.92(18) . .
O6 S1 O5 111.60(18) . .
O6 S1 O7 115.46(19) . .
O6 S1 C4 106.76(18) . .
O7 S1 O5 110.89(18) . .
O7 S1 C4 106.42(19) . .
Co1 O1 Co3 122.86(11) 1_565 4_565
C9 O1 Co1 101.9(3) . 1_565
C9 O1 Co3 127.5(3) . 4_565
C9 O2 Co2 137.6(3) . 3_767
C10 O3 Co2 128.4(3) . 4_465
C10 O4 Co3 130.3(3) . 2_656
Co2 O5 Co3 91.19(10) 3_767 .
S1 O5 Co2 131.16(17) . 3_767
S1 O5 Co3 136.92(17) . .
Co2 O8 Co2 98.36(10) 3_767 .
Co2 O8 H8 111.4 . .
Co2 O8 H8 104.9 3_767 .
Co3 O8 Co2 114.64(12) . .
Co3 O8 Co2 104.35(12) . 3_767
Co3 O8 H8 119.9 . .
Co3 O9W H9WA 130.3 . .
Co3 O9W H9WB 113.3 . .
H9WA O9W H9WB 107.4 . .
N2 N1 Co2 119.0(2) . .
C1 N1 Co2 135.2(3) . .
C1 N1 N2 105.6(3) . .
N1 N2 Co3 119.4(2) . .
C2 N2 Co3 131.6(3) . .
C2 N2 N1 105.9(3) . .
C1 N3 Co1 125.9(2) . .
C2 N3 Co1 131.9(3) . .
C2 N3 C1 102.2(3) . .
H4A N4 H4B 112.9 . .
C1 N4 H4A 103.7 . .
C1 N4 H4B 116.1 . .
N1 C1 N3 113.0(3) . .
N1 C1 N4 123.0(4) . .
N3 C1 N4 123.7(3) . .
N2 C2 N3 113.3(4) . .
N2 C2 H2 123.4 . .
N3 C2 H2 123.4 . .
C4 C3 C9 122.3(4) . .
C8 C3 C4 118.7(4) . .
C8 C3 C9 118.9(4) . .
C3 C4 S1 120.6(3) . .
C5 C4 S1 119.5(3) . .
C5 C4 C3 119.8(4) . .
C4 C5 H5 119.5 . .
C4 C5 C6 121.1(4) . .
C6 C5 H5 119.5 . .
C5 C6 C7 119.2(4) . .
C5 C6 C10 119.3(4) . .
C7 C6 C10 121.5(4) . .
C6 C7 H7 120.0 . .
C8 C7 C6 120.1(4) . .
C8 C7 H7 120.0 . .
C3 C8 C7 121.2(4) . .
C3 C8 H8A 119.4 . .
C7 C8 H8A 119.4 . .
O1 C9 C3 119.4(4) . .
O2 C9 O1 119.5(4) . .
O2 C9 C3 120.9(4) . .
O3 C10 O4 127.0(4) . .
O3 C10 C6 117.9(4) . .
O4 C10 C6 115.2(4) . .

loop_
_geom_bond_atom_site_label_1
_geom_bond_atom_site_label_2
_geom_bond_distance
_geom_bond_site_symmetry_2
Co1 O1 2.065(3) 1_545
Co1 O1 2.065(3) 2_746
Co1 N3 2.045(3) 2_756
Co1 N3 2.045(3) .
Co2 O2 2.136(3) 3_767
Co2 O3 2.088(3) 4_666
Co2 O5 2.169(3) 3_767
Co2 O8 2.088(2) .
Co2 O8 2.074(3) 3_767
Co2 N1 2.105(3) .
Co3 O1 2.349(3) 4_566
Co3 O4 2.001(3) 2_656
Co3 O5 2.333(3) .
Co3 O8 1.999(3) .
Co3 O9W 2.140(3) .
Co3 N2 2.053(3) .
S1 O5 1.473(3) .
S1 O6 1.438(3) .
S1 O7 1.448(3) .
S1 C4 1.777(4) .
O1 Co1 2.065(3) 1_565
O1 Co3 2.349(3) 4_565
O1 C9 1.275(5) .
O2 Co2 2.136(3) 3_767
O2 C9 1.243(5) .
O3 Co2 2.088(3) 4_465
O3 C10 1.260(5) .
O4 Co3 2.001(3) 2_656
O4 C10 1.269(5) .
O5 Co2 2.169(3) 3_767
O8 Co2 2.074(3) 3_767
O8 H8 0.8473 .
O9W H9WA 0.8500 .
O9W H9WB 0.8499 .
N1 N2 1.396(4) .
N1 C1 1.322(5) .
N2 C2 1.315(5) .
N3 C1 1.359(5) .
N3 C2 1.355(5) .
N4 H4A 0.9002 .
N4 H4B 0.8999 .
N4 C1 1.381(5) .
C2 H2 0.9300 .
C3 C4 1.405(6) .
C3 C8 1.375(6) .
C3 C9 1.508(5) .
C4 C5 1.374(5) .
C5 H5 0.9300 .
C5 C6 1.379(6) .
C6 C7 1.385(6) .
C6 C10 1.509(5) .
C7 H7 0.9300 .
C7 C8 1.379(6) .
C8 H8A 0.9300 .

loop_
_geom_hbond_atom_site_label_D
_geom_hbond_atom_site_label_H
_geom_hbond_atom_site_label_A
_geom_hbond_distance_DH
_geom_hbond_distance_HA
_geom_hbond_distance_DA
_geom_hbond_angle_DHA
_geom_hbond_site_symmetry_A
O8 H8 O6 0.85 2.12 2.859(4) 146.0 4_566
O9W H9WA O10 0.85 1.89 2.716(15) 164.5 3_666
O9W H9WA O10' 0.85 1.95 2.764(10) 159.4 3_666
O9W H9WB N4 0.85 2.14 2.979(5) 170.4 3_757
N4 H4A O7 0.90 2.35 2.887(5) 118.2 2_756
N4 H4B O3 0.90 2.11 2.926(5) 149.6 4_666

loop_
_geom_torsion_atom_site_label_1
_geom_torsion_atom_site_label_2
_geom_torsion_atom_site_label_3
_geom_torsion_atom_site_label_4
_geom_torsion
_geom_torsion_site_symmetry_1
_geom_torsion_site_symmetry_4
Co1 O1 C9 O2 -9.5(4) 1_565 .
Co1 O1 C9 C3 164.6(3) 1_565 .
Co1 N3 C1 N1 177.8(3) . .
Co1 N3 C1 N4 -9.2(6) . .
Co1 N3 C2 N2 -178.9(3) . .
Co2 O2 C9 O1 -157.1(3) 3_767 .
Co2 O2 C9 C3 29.0(6) 3_767 .
Co2 O3 C10 O4 16.9(6) 4_465 .
Co2 O3 C10 C6 -163.1(3) 4_465 .
Co2 N1 N2 Co3 11.2(4) . .
Co2 N1 N2 C2 173.6(3) . .
Co2 N1 C1 N3 -171.7(3) . .
Co2 N1 C1 N4 15.2(6) . .
Co3 O1 C9 O2 139.8(3) 4_565 .
Co3 O1 C9 C3 -46.1(5) 4_565 .
Co3 O4 C10 O3 -8.9(7) 2_656 .
Co3 O4 C10 C6 171.2(3) 2_656 .
Co3 N2 C2 N3 159.8(3) . .
S1 C4 C5 C6 177.1(3) . .
O5 S1 C4 C3 77.2(4) . .
O5 S1 C4 C5 -102.4(4) . .
O6 S1 O5 Co2 57.5(3) . 3_767
O6 S1 O5 Co3 -135.2(2) . .
O6 S1 C4 C3 -41.3(4) . .
O6 S1 C4 C5 139.0(3) . .
O7 S1 O5 Co2 -172.2(2) . 3_767
O7 S1 O5 Co3 -5.0(3) . .
O7 S1 C4 C3 -165.2(3) . .
O7 S1 C4 C5 15.2(4) . .
N1 N2 C2 N3 0.5(5) . .
N2 N1 C1 N3 2.2(5) . .
N2 N1 C1 N4 -170.9(4) . .
C1 N1 N2 Co3 -164.0(3) . .
C1 N1 N2 C2 -1.6(4) . .
C1 N3 C2 N2 0.8(4) . .
C2 N3 C1 N1 -1.9(4) . .
C2 N3 C1 N4 171.1(4) . .
C3 C4 C5 C6 -2.6(7) . .
C4 S1 O5 Co2 -57.7(2) . 3_767
C4 S1 O5 Co3 109.5(2) . .
C4 C3 C8 C7 -0.4(8) . .
C4 C3 C9 O1 118.3(4) . .
C4 C3 C9 O2 -67.7(6) . .
C4 C5 C6 C7 1.2(7) . .
C4 C5 C6 C10 -179.1(4) . .
C5 C6 C7 C8 0.6(8) . .
C5 C6 C10 O3 159.8(4) . .
C5 C6 C10 O4 -20.3(6) . .
C6 C7 C8 C3 -1.0(9) . .
C7 C6 C10 O3 -20.6(6) . .
C7 C6 C10 O4 159.4(4) . .
C8 C3 C4 S1 -177.5(4) . .
C8 C3 C4 C5 2.2(6) . .
C8 C3 C9 O1 -65.9(6) . .
C8 C3 C9 O2 108.1(5) . .
C9 C3 C4 S1 -1.7(6) . .
C9 C3 C4 C5 178.0(4) . .
C9 C3 C8 C7 -176.3(5) . .
C10 C6 C7 C8 -179.0(5) . .
